data_7028175
loop_
_publ_author_name
'Bashall, Alan'
'Beswick, Michael A.'
'Harmer, Christopher N.'
'Hopkins, Alexander D.'
'McPartlin, Mary'
'Paver, Michael A.'
'Raithby, Paul R.'
'Wright, Dominic S.'

_publ_section_title
;
 Co-ordination of heavier alkali metals by polyimido antimony(III)
 ligands; syntheses and structures of [{Sb2(NC6H11)4}2M4]
 (M&#x2005;=&#x2005;Li or Na), Li[{(Me2N)Sb(\m-NC6H11)2}2Sb] and
 M[{(C6H11NH)Sb(\m-NC6H11)2}2Sb]&#x00B7;2thf (M&#x2005;=&#x2005;K or Rb)
;
_journal_issue 8
_journal_name_full 'Journal of the Chemical Society, Dalton Transactions'
_journal_page_first 1389
_journal_paper_doi 10.1039/a708496j
_journal_year 1998
_chemical_formula_sum 'C44 H82 N6 O2 Rb Sb3'
_chemical_formula_weight 1177.88
_chemical_name_systematic
; 
 ? 
;
_space_group_IT_number 15
_symmetry_cell_setting monoclinic
_symmetry_space_group_name_Hall '-C 2yc'
_symmetry_space_group_name_H-M 'C 1 2/c 1'
_atom_sites_solution_hydrogens geom
_atom_sites_solution_primary direct
_atom_sites_solution_secondary difmap
_audit_creation_method SHELXL
_cell_angle_alpha 90.00
_cell_angle_beta 103.52(2)
_cell_angle_gamma 90.00
_cell_formula_units_Z 4
_cell_length_a 22.733(4)
_cell_length_b 11.2981(12)
_cell_length_c 21.075(4)
_cell_measurement_reflns_used 41
_cell_measurement_temperature 223(2)
_cell_measurement_theta_max 12.48
_cell_measurement_theta_min 5.29
_cell_volume 5262.9(15)
_computing_cell_refinement 'Siemens XSCANS'
_computing_data_collection 'Siemens XSCANS'
_computing_data_reduction 'Siemens SHELXTL'
_computing_molecular_graphics 'Siemens SHELXTL'
_computing_publication_material 'Siemens SHELXTL'
_computing_structure_refinement 'SHELXL-93 (Sheldrick, 1993)'
_computing_structure_solution 'SHELXS-86 (Sheldrick, 1990)'
_diffrn_ambient_temperature 223(2)
_diffrn_measurement_device 'Siemens P4'
_diffrn_measurement_method '2\q/\w scans'
_diffrn_radiation_monochromator graphite
_diffrn_radiation_source 'fine-focus sealed tube'
_diffrn_radiation_type MoK\a
_diffrn_radiation_wavelength 0.71073
_diffrn_reflns_av_R_equivalents 0.0666
_diffrn_reflns_av_sigmaI/netI 0.0859
_diffrn_reflns_limit_h_max 26
_diffrn_reflns_limit_h_min -1
_diffrn_reflns_limit_k_max 13
_diffrn_reflns_limit_k_min -1
_diffrn_reflns_limit_l_max 24
_diffrn_reflns_limit_l_min -25
_diffrn_reflns_number 5570
_diffrn_reflns_theta_max 25.00
_diffrn_reflns_theta_min 1.84
_diffrn_standards_decay_% 17.87
_diffrn_standards_interval_count 97
_diffrn_standards_number 3
_exptl_absorpt_coefficient_mu 2.485
_exptl_absorpt_correction_type none
_exptl_crystal_colour yellow
_exptl_crystal_density_diffrn 1.487
_exptl_crystal_F_000 2376
_exptl_crystal_size_max 0.20mm
_exptl_crystal_size_mid 0.32mm
_exptl_crystal_size_min 0.40mm
_refine_diff_density_max 0.889
_refine_diff_density_min -0.717
_refine_diff_density_rms 0.117
_refine_ls_extinction_method none
_refine_ls_goodness_of_fit_all 1.028
_refine_ls_goodness_of_fit_obs 1.083
_refine_ls_matrix_type full
_refine_ls_number_parameters 251
_refine_ls_number_reflns 4628
_refine_ls_number_restraints 49
_refine_ls_restrained_S_all 1.039
_refine_ls_restrained_S_obs 1.095
_refine_ls_R_factor_all 0.1110
_refine_ls_R_factor_obs 0.0506
_refine_ls_shift/esd_max -0.763
_refine_ls_shift/esd_mean 0.063
_refine_ls_structure_factor_coef Fsqd
_refine_ls_weighting_details 'w=1/[\s^2^(Fo^2^)+(0.0488P)^2^+5.5990P] where P=(Fo^2^+2Fc^2^)/3'
_refine_ls_weighting_scheme calc
_refine_ls_wR_factor_all 0.1214
_refine_ls_wR_factor_obs 0.0972
_reflns_number_observed 2779
_reflns_number_total 4630
_reflns_observed_criterion >2sigma(I)
_cod_data_source_file j708496sup1.cif
_cod_data_source_block RbSb
_cod_depositor_comments
;
The following automatic conversions were performed:

'_symmetry_cell_setting' value 'Monoclinic' changed to 'monoclinic'
according to /home/saulius/struct/CIF-dictionaries/cif_core.dic
dictionary named 'cif_core.dic' version 2.4.2 from 2011-04-26.

Automatic conversion script
Id: cif_fix_values 1891 2012-01-12 08:04:46Z andrius 

The following automatic conversions were performed:

'_refine_ls_weighting_scheme' value 'calc
w=1/[\s^2^(Fo^2^)+(0.0488P)^2^+5.5990P] where P=(Fo^2^+2Fc^2^)/3' was
changed to 'calc'. New tag '_refine_ls_weighting_details' was
created. The value of the new tag was set to
'w=1/[\s^2^(Fo^2^)+(0.0488P)^2^+5.5990P] where P=(Fo^2^+2Fc^2^)/3'.

Automatic conversion script
Id: cif_fix_values 3143 2015-03-26 13:38:13Z robertas 
;
_cod_original_sg_symbol_H-M C2/c
_cod_database_code 7028175

loop_
_symmetry_equiv_pos_as_xyz
'x, y, z'
'-x, y, -z+1/2'
'x+1/2, y+1/2, z'
'-x+1/2, y+1/2, -z+1/2'
'-x, -y, -z'
'x, -y, z-1/2'
'-x+1/2, -y+1/2, -z'
'x+1/2, -y+1/2, z-1/2'

loop_
_atom_site_aniso_label
_atom_site_aniso_U_11
_atom_site_aniso_U_22
_atom_site_aniso_U_33
_atom_site_aniso_U_23
_atom_site_aniso_U_13
_atom_site_aniso_U_12
Sb1 0.0431(5) 0.0436(5) 0.0287(4) 0.000 -0.0003(3) 0.000
Sb2 0.0456(3) 0.0566(4) 0.0270(3) 0.0009(3) -0.0048(2) 0.0011(3)
Rb 0.0862(9) 0.0572(9) 0.0413(7) 0.000 -0.0144(6) 0.000
N1A 0.040(4) 0.060(5) 0.029(3) 0.008(3) 0.006(3) -0.005(4)
C1A 0.046(5) 0.051(6) 0.037(5) 0.004(4) 0.005(4) 0.000(4)
C2A 0.059(6) 0.053(6) 0.066(6) -0.005(5) 0.017(5) 0.000(5)
C3A 0.047(5) 0.070(7) 0.087(7) -0.002(6) 0.023(5) -0.003(5)
C4A 0.051(6) 0.072(8) 0.088(8) 0.012(6) 0.007(5) -0.017(5)
C5A 0.068(7) 0.067(7) 0.103(9) -0.017(7) 0.013(6) -0.024(6)
C6A 0.054(6) 0.057(7) 0.080(7) -0.017(5) 0.014(5) 0.002(5)
N1B 0.041(4) 0.065(5) 0.017(3) 0.004(3) -0.002(3) -0.002(4)
C1B 0.047(5) 0.062(6) 0.033(4) -0.004(5) -0.001(4) -0.012(5)
C2B 0.068(6) 0.068(7) 0.045(5) 0.001(5) 0.019(5) 0.000(5)
C3B 0.082(7) 0.112(10) 0.049(6) 0.002(7) 0.025(5) 0.011(7)
C4B 0.073(7) 0.127(10) 0.041(5) 0.014(7) 0.017(5) -0.016(7)
C5B 0.110(9) 0.095(9) 0.063(7) -0.005(7) 0.031(7) -0.044(8)
C6B 0.102(8) 0.061(7) 0.058(6) 0.007(6) 0.032(6) -0.003(6)
N1C 0.061(4) 0.046(4) 0.038(4) 0.010(4) -0.002(3) 0.009(4)
C1C 0.054(5) 0.063(7) 0.043(5) 0.002(5) 0.002(4) 0.014(5)
C4C 0.079(8) 0.066(8) 0.106(9) 0.013(7) -0.016(7) 0.023(6)
C5C 0.090(8) 0.060(8) 0.115(10) 0.015(7) 0.036(8) 0.009(6)
C6C 0.064(6) 0.075(8) 0.056(6) 0.009(6) 0.007(5) 0.001(6)
O1D 0.128(7) 0.105(7) 0.104(7) 0.032(6) -0.006(5) -0.044(6)
C4D 0.135(12) 0.151(15) 0.140(13) 0.041(12) -0.036(11) -0.026(11)
O1D' 0.128(7) 0.105(7) 0.104(7) 0.032(6) -0.006(5) -0.044(6)
C4D' 0.135(12) 0.151(15) 0.140(13) 0.041(12) -0.036(11) -0.026(11)

loop_
_atom_site_label
_atom_site_type_symbol
_atom_site_fract_x
_atom_site_fract_y
_atom_site_fract_z
_atom_site_U_iso_or_equiv
_atom_site_thermal_displace_type
_atom_site_occupancy
_atom_site_calc_flag
_atom_site_refinement_flags
_atom_site_disorder_group
Sb1 Sb 0.5000 0.01976(7) 0.2500 0.0399(2) Uani 1 d S .
Sb2 Sb 0.40658(2) 0.13601(6) 0.12628(2) 0.0453(2) Uani 1 d . .
Rb Rb 0.5000 0.36760(13) 0.2500 0.0664(4) Uani 1 d S .
N1A N 0.4032(3) 0.0678(6) 0.2124(3) 0.043(2) Uani 1 d . .
C1A C 0.3530(3) -0.0042(8) 0.2235(4) 0.046(2) Uani 1 d D .
H1A H 0.3679(3) -0.0419(8) 0.2667(4) 0.055 Uiso 1 calc R .
C2A C 0.2989(4) 0.0694(8) 0.2289(5) 0.059(2) Uani 1 d D .
H2A1 H 0.2836(4) 0.1111(8) 0.1876(5) 0.070 Uiso 1 calc R .
H2A2 H 0.3119(4) 0.1292(8) 0.2630(5) 0.070 Uiso 1 calc R .
C3A C 0.2473(4) -0.0033(9) 0.2450(5) 0.067(3) Uani 1 d D .
H3A1 H 0.2607(4) -0.0373(9) 0.2888(5) 0.080 Uiso 1 calc R .
H3A2 H 0.2128(4) 0.0486(9) 0.2449(5) 0.080 Uiso 1 calc R .
C4A C 0.2281(4) -0.1014(9) 0.1960(5) 0.072(3) Uani 1 d D .
H4A1 H 0.2105(4) -0.0672(9) 0.1530(5) 0.086 Uiso 1 calc R .
H4A2 H 0.1970(4) -0.1498(9) 0.2088(5) 0.086 Uiso 1 calc R .
C5A C 0.2817(4) -0.1789(9) 0.1918(6) 0.080(3) Uani 1 d . .
H5A1 H 0.2688(4) -0.2391(9) 0.1580(6) 0.096 Uiso 1 calc R .
H5A2 H 0.2967(4) -0.2195(9) 0.2336(6) 0.096 Uiso 1 calc R .
C6A C 0.3323(4) -0.1044(8) 0.1757(5) 0.064(3) Uani 1 d . .
H6A1 H 0.3669(4) -0.1559(8) 0.1754(5) 0.076 Uiso 1 calc R .
H6A2 H 0.3183(4) -0.0713(8) 0.1318(5) 0.076 Uiso 1 calc R .
N1B N 0.4960(3) 0.1372(6) 0.1727(3) 0.042(2) Uani 1 d . .
C1B C 0.5444(4) 0.1411(8) 0.1371(4) 0.049(2) Uani 1 d D .
H1B H 0.5831(4) 0.1464(8) 0.1705(4) 0.059 Uiso 1 calc R .
C2B C 0.5485(4) 0.0331(8) 0.0971(4) 0.059(3) Uani 1 d D .
H2B1 H 0.5107(4) 0.0246(8) 0.0638(4) 0.071 Uiso 1 calc R .
H2B2 H 0.5530(4) -0.0367(8) 0.1254(4) 0.071 Uiso 1 calc R .
C3B C 0.6015(4) 0.0370(10) 0.0634(5) 0.080(3) Uani 1 d D .
H3B1 H 0.6398(4) 0.0365(10) 0.0964(5) 0.096 Uiso 1 calc R .
H3B2 H 0.6003(4) -0.0333(10) 0.0358(5) 0.096 Uiso 1 calc R .
C4B C 0.5975(4) 0.1478(10) 0.0218(4) 0.080(3) Uani 1 d D .
H4B1 H 0.6335(4) 0.1529(10) 0.0038(4) 0.096 Uiso 1 calc R .
H4B2 H 0.5619(4) 0.1427(10) -0.0147(4) 0.096 Uiso 1 calc R .
C5B C 0.5932(5) 0.2568(10) 0.0607(5) 0.087(4) Uani 1 d . .
H5B1 H 0.5875(5) 0.3258(10) 0.0317(5) 0.105 Uiso 1 calc R .
H5B2 H 0.6312(5) 0.2676(10) 0.0936(5) 0.105 Uiso 1 calc R .
C6B C 0.5409(5) 0.2499(9) 0.0947(5) 0.071(3) Uani 1 d . .
H6B1 H 0.5413(5) 0.3206(9) 0.1216(5) 0.086 Uiso 1 calc R .
H6B2 H 0.5026(5) 0.2489(9) 0.0616(5) 0.086 Uiso 1 calc R .
N1C N 0.3853(3) 0.3075(6) 0.1504(3) 0.051(2) Uani 1 d . .
C1C C 0.3570(4) 0.3881(8) 0.0975(4) 0.055(2) Uani 1 d D .
H1C H 0.3772(4) 0.3808(8) 0.0608(4) 0.066 Uiso 0.64(3) calc PR 1
H1C' H 0.3885(4) 0.3893(8) 0.0720(4) 0.066 Uiso 0.36(3) calc PR 2
C2C C 0.2888(6) 0.3612(14) 0.0734(9) 0.051(5) Uiso 0.64(3) d PDU 1
H2C1 H 0.2692(6) 0.3702(14) 0.1098(9) 0.061 Uiso 0.64(3) calc PR 1
H2C2 H 0.2837(6) 0.2788(14) 0.0586(9) 0.061 Uiso 0.64(3) calc PR 1
C3C C 0.2574(9) 0.4442(12) 0.0166(9) 0.066(6) Uiso 0.64(3) d PDU 1
H3C1 H 0.2722(9) 0.4262(12) -0.0224(9) 0.079 Uiso 0.64(3) calc PR 1
H3C2 H 0.2136(9) 0.4299(12) 0.0062(9) 0.079 Uiso 0.64(3) calc PR 1
C2C' C 0.3041(14) 0.3573(25) 0.0463(17) 0.076(10) Uiso 0.36(3) d PDU 2
H2C3 H 0.2707(14) 0.3362(25) 0.0664(17) 0.092 Uiso 0.36(3) calc PR 2
H2C4 H 0.3134(14) 0.2879(25) 0.0226(17) 0.092 Uiso 0.36(3) calc PR 2
C3C' C 0.2833(16) 0.4619(22) -0.0034(13) 0.069(10) Uiso 0.36(3) d PDU 2
H3C3 H 0.3153(16) 0.4804(22) -0.0259(13) 0.082 Uiso 0.36(3) calc PR 2
H3C4 H 0.2470(16) 0.4388(22) -0.0362(13) 0.082 Uiso 0.36(3) calc PR 2
C4C C 0.2696(5) 0.5722(10) 0.0348(6) 0.090(4) Uani 1 d D .
H4C1 H 0.2566(5) 0.6201(10) -0.0048(6) 0.108 Uiso 1 calc R 1
H4C2 H 0.2444(5) 0.5949(10) 0.0646(6) 0.108 Uiso 1 calc R 1
C5C C 0.3336(5) 0.6034(9) 0.0659(6) 0.086(4) Uani 1 d . .
H5C1 H 0.3353(5) 0.6838(9) 0.0837(6) 0.103 Uiso 1 calc R .
H5C2 H 0.3577(5) 0.6018(9) 0.0330(6) 0.103 Uiso 1 calc R .
C6C C 0.3606(4) 0.5152(9) 0.1214(5) 0.066(3) Uani 1 d . .
H6C1 H 0.4030(4) 0.5358(9) 0.1400(5) 0.079 Uiso 1 calc R .
H6C2 H 0.3386(4) 0.5223(9) 0.1560(5) 0.079 Uiso 1 calc R .
O1D O 0.5337(4) 0.5626(8) 0.1668(4) 0.118(3) Uani 0.45(3) d PD 1
C2D C 0.5251(13) 0.5722(25) 0.0970(9) 0.097(11) Uiso 0.45(3) d PD 1
H2D1 H 0.4820(13) 0.5780(25) 0.0758(9) 0.116 Uiso 0.45(3) calc PR 1
H2D2 H 0.5420(13) 0.5029(25) 0.0796(9) 0.116 Uiso 0.45(3) calc PR 1
C3D C 0.5584(12) 0.6846(28) 0.0850(9) 0.116(14) Uiso 0.45(3) d PD 1
H3D1 H 0.5733(12) 0.6786(28) 0.0451(9) 0.140 Uiso 0.45(3) calc PR 1
H3D2 H 0.5326(12) 0.7547(28) 0.0825(9) 0.140 Uiso 0.45(3) calc PR 1
C4D C 0.6075(6) 0.6868(14) 0.1425(8) 0.153(6) Uani 0.45(3) d PD 1
H4D1 H 0.6283(6) 0.7634(14) 0.1489(8) 0.184 Uiso 0.45(3) calc PR 1
H4D2 H 0.6368(6) 0.6230(14) 0.1429(8) 0.184 Uiso 0.45(3) calc PR 1
C5D C 0.5661(13) 0.6649(24) 0.1925(10) 0.090(11) Uiso 0.45(3) d PD 1
H5D1 H 0.5906(13) 0.6511(24) 0.2367(10) 0.108 Uiso 0.45(3) calc PR 1
H5D2 H 0.5389(13) 0.7319(24) 0.1932(10) 0.108 Uiso 0.45(3) calc PR 1
O1D' O 0.5337(4) 0.5626(8) 0.1668(4) 0.118(3) Uani 0.55(3) d PD 2
C2D' C 0.5091(8) 0.6297(29) 0.1080(12) 0.135(12) Uiso 0.55(3) d PD 2
H2D3 H 0.4962(8) 0.7094(29) 0.1170(12) 0.162 Uiso 0.55(3) calc PR 2
H2D4 H 0.4763(8) 0.5882(29) 0.0778(12) 0.162 Uiso 0.55(3) calc PR 2
C3D' C 0.5719(10) 0.6292(27) 0.0841(9) 0.120(12) Uiso 0.55(3) d PD 2
H3D3 H 0.5862(10) 0.5491(27) 0.0781(9) 0.144 Uiso 0.55(3) calc PR 2
H3D4 H 0.5695(10) 0.6762(27) 0.0445(9) 0.144 Uiso 0.55(3) calc PR 2
C4D' C 0.6075(6) 0.6868(14) 0.1425(8) 0.153(6) Uani 0.55(3) d PD 2
H4D3 H 0.5973(12) 0.7709(30) 0.1440(9) 0.184 Uiso 0.55(3) calc PR 2
H4D4 H 0.6510(12) 0.6785(30) 0.1459(9) 0.184 Uiso 0.55(3) calc PR 2
C5D' C 0.5868(12) 0.6153(30) 0.1953(9) 0.134(13) Uiso 0.55(3) d PD 2
H5D3 H 0.6172(12) 0.5554(30) 0.2138(9) 0.161 Uiso 0.55(3) calc PR 2
H5D4 H 0.5814(12) 0.6678(30) 0.2306(9) 0.161 Uiso 0.55(3) calc PR 2

loop_
_atom_type_symbol
_atom_type_description
_atom_type_scat_dispersion_real
_atom_type_scat_dispersion_imag
_atom_type_scat_source
C C 0.0033 0.0016 'International Tables Vol C Tables 4.2.6.8 and 6.1.1.4'
H H 0.0000 0.0000 'International Tables Vol C Tables 4.2.6.8 and 6.1.1.4'
N N 0.0061 0.0033 'International Tables Vol C Tables 4.2.6.8 and 6.1.1.4'
O O 0.0106 0.0060 'International Tables Vol C Tables 4.2.6.8 and 6.1.1.4'
Sb Sb -0.5866 1.5461 'International Tables Vol C Tables 4.2.6.8 and 6.1.1.4'
Rb Rb -0.9393 2.9676 'International Tables Vol C Tables 4.2.6.8 and 6.1.1.4'

loop_
_geom_angle_atom_site_label_1
_geom_angle_atom_site_label_2
_geom_angle_atom_site_label_3
_geom_angle
_geom_angle_site_symmetry_1
_geom_angle_site_symmetry_3
N1B Sb1 N1B 101.0(4) 2_655 .
N1B Sb1 N1A 89.0(2) 2_655 .
N1B Sb1 N1A 73.0(2) . .
N1B Sb1 N1A 73.0(2) 2_655 2_655
N1B Sb1 N1A 89.0(2) . 2_655
N1A Sb1 N1A 151.8(4) . 2_655
N1B Sb1 Sb2 37.9(2) 2_655 2_655
N1B Sb1 Sb2 105.8(2) . 2_655
N1A Sb1 Sb2 126.6(2) . 2_655
N1A Sb1 Sb2 37.34(15) 2_655 2_655
N1B Sb1 Sb2 105.8(2) 2_655 .
N1B Sb1 Sb2 37.9(2) . .
N1A Sb1 Sb2 37.34(15) . .
N1A Sb1 Sb2 126.6(2) 2_655 .
Sb2 Sb1 Sb2 132.04(4) 2_655 .
N1B Sb1 Rb 50.5(2) 2_655 .
N1B Sb1 Rb 50.5(2) . .
N1A Sb1 Rb 75.9(2) . .
N1A Sb1 Rb 75.9(2) 2_655 .
Sb2 Sb1 Rb 66.02(2) 2_655 .
Sb2 Sb1 Rb 66.02(2) . .
N1A Sb2 N1B 79.1(2) . .
N1A Sb2 N1C 94.4(3) . .
N1B Sb2 N1C 98.0(3) . .
N1A Sb2 Sb1 42.7(2) . .
N1B Sb2 Sb1 38.9(2) . .
N1C Sb2 Sb1 109.1(2) . .
N1A Sb2 Rb 77.5(2) . .
N1B Sb2 Rb 49.9(2) . .
N1C Sb2 Rb 49.0(2) . .
Sb1 Sb2 Rb 65.52(3) . .
N1C Rb N1C 154.0(3) . 2_655
N1C Rb O1D' 105.8(2) . 2_655
N1C Rb O1D' 93.2(2) 2_655 2_655
N1C Rb O1D 105.8(2) . 2_655
N1C Rb O1D 93.2(2) 2_655 2_655
N1C Rb O1D' 93.2(2) . .
N1C Rb O1D' 105.8(2) 2_655 .
O1D' Rb O1D' 86.4(4) 2_655 .
N1C Rb O1D 93.2(2) . .
N1C Rb O1D 105.8(2) 2_655 .
O1D Rb O1D 86.4(4) 2_655 .
N1C Rb N1B 61.6(2) . .
N1C Rb N1B 95.3(2) 2_655 .
O1D' Rb N1B 161.5(2) 2_655 .
O1D Rb N1B 161.5(2) 2_655 .
O1D' Rb N1B 106.9(2) . .
O1D Rb N1B 106.9(2) . .
N1C Rb N1B 95.3(2) . 2_655
N1C Rb N1B 61.6(2) 2_655 2_655
O1D' Rb N1B 106.9(2) 2_655 2_655
O1D Rb N1B 106.9(2) 2_655 2_655
O1D' Rb N1B 161.5(2) . 2_655
O1D Rb N1B 161.5(2) . 2_655
N1B Rb N1B 63.5(2) . 2_655
N1C Rb Sb1 77.00(13) . .
N1C Rb Sb1 77.00(13) 2_655 .
O1D' Rb Sb1 136.8(2) 2_655 .
O1D Rb Sb1 136.8(2) 2_655 .
O1D' Rb Sb1 136.8(2) . .
O1D Rb Sb1 136.8(2) . .
N1B Rb Sb1 31.73(11) . .
N1B Rb Sb1 31.73(11) 2_655 .
N1C Rb Sb2 31.47(13) . .
N1C Rb Sb2 123.68(13) 2_655 .
O1D' Rb Sb2 134.1(2) 2_655 .
O1D Rb Sb2 134.1(2) 2_655 .
O1D' Rb Sb2 105.7(2) . .
O1D Rb Sb2 105.7(2) . .
N1B Rb Sb2 30.66(11) . .
N1B Rb Sb2 74.46(11) 2_655 .
Sb1 Rb Sb2 48.46(2) . .
N1C Rb Sb2 123.68(13) . 2_655
N1C Rb Sb2 31.47(13) 2_655 2_655
O1D' Rb Sb2 105.7(2) 2_655 2_655
O1D Rb Sb2 105.7(2) 2_655 2_655
O1D' Rb Sb2 134.1(2) . 2_655
O1D Rb Sb2 134.1(2) . 2_655
N1B Rb Sb2 74.46(11) . 2_655
N1B Rb Sb2 30.66(11) 2_655 2_655
Sb1 Rb Sb2 48.46(2) . 2_655
Sb2 Rb Sb2 96.92(4) . 2_655
C1A N1A Sb2 123.9(5) . .
C1A N1A Sb1 123.5(5) . .
Sb2 N1A Sb1 100.0(2) . .
N1A C1A C2A 112.7(7) . .
N1A C1A C6A 116.3(7) . .
C2A C1A C6A 109.2(7) . .
N1A C1A H1A 106.0(4) . .
C2A C1A H1A 105.9(5) . .
C6A C1A H1A 106.0(5) . .
C1A C2A C3A 113.6(7) . .
C1A C2A H2A1 108.8(5) . .
C3A C2A H2A1 108.8(5) . .
C1A C2A H2A2 108.9(5) . .
C3A C2A H2A2 108.9(5) . .
H2A1 C2A H2A2 107.7 . .
C4A C3A C2A 110.9(8) . .
C4A C3A H3A1 109.4(5) . .
C2A C3A H3A1 109.4(5) . .
C4A C3A H3A2 109.5(5) . .
C2A C3A H3A2 109.5(5) . .
H3A1 C3A H3A2 108.1 . .
C3A C4A C5A 110.7(8) . .
C3A C4A H4A1 109.5(6) . .
C5A C4A H4A1 109.5(6) . .
C3A C4A H4A2 109.5(5) . .
C5A C4A H4A2 109.5(5) . .
H4A1 C4A H4A2 108.1 . .
C4A C5A C6A 110.6(8) . .
C4A C5A H5A1 109.5(5) . .
C6A C5A H5A1 109.5(5) . .
C4A C5A H5A2 109.5(6) . .
C6A C5A H5A2 109.5(6) . .
H5A1 C5A H5A2 108.1 . .
C1A C6A C5A 113.4(8) . .
C1A C6A H6A1 108.9(4) . .
C5A C6A H6A1 108.9(5) . .
C1A C6A H6A2 108.9(5) . .
C5A C6A H6A2 108.9(6) . .
H6A1 C6A H6A2 107.7 . .
C1B N1B Sb2 122.4(4) . .
C1B N1B Sb1 121.1(5) . .
Sb2 N1B Sb1 103.1(3) . .
C1B N1B Rb 108.2(5) . .
Sb2 N1B Rb 99.4(2) . .
Sb1 N1B Rb 97.8(2) . .
N1B C1B C2B 114.5(7) . .
N1B C1B C6B 112.6(7) . .
C2B C1B C6B 109.2(7) . .
N1B C1B H1B 106.6(4) . .
C2B C1B H1B 106.6(5) . .
C6B C1B H1B 106.6(5) . .
C1B C2B C3B 113.4(8) . .
C1B C2B H2B1 108.9(5) . .
C3B C2B H2B1 108.9(5) . .
C1B C2B H2B2 108.9(5) . .
C3B C2B H2B2 108.9(5) . .
H2B1 C2B H2B2 107.7 . .
C4B C3B C2B 110.1(8) . .
C4B C3B H3B1 109.6(6) . .
C2B C3B H3B1 109.6(5) . .
C4B C3B H3B2 109.6(6) . .
C2B C3B H3B2 109.7(5) . .
H3B1 C3B H3B2 108.1 . .
C5B C4B C3B 111.4(8) . .
C5B C4B H4B1 109.3(5) . .
C3B C4B H4B1 109.3(5) . .
C5B C4B H4B2 109.4(6) . .
C3B C4B H4B2 109.3(6) . .
H4B1 C4B H4B2 108.0 . .
C4B C5B C6B 111.9(8) . .
C4B C5B H5B1 109.2(5) . .
C6B C5B H5B1 109.2(6) . .
C4B C5B H5B2 109.3(6) . .
C6B C5B H5B2 109.3(6) . .
H5B1 C5B H5B2 107.9 . .
C1B C6B C5B 112.4(8) . .
C1B C6B H6B1 109.1(5) . .
C5B C6B H6B1 109.1(6) . .
C1B C6B H6B2 109.1(5) . .
C5B C6B H6B2 109.1(6) . .
H6B1 C6B H6B2 107.9 . .
C1C N1C Sb2 118.5(5) . .
C1C N1C Rb 122.9(5) . .
Sb2 N1C Rb 99.5(2) . .
N1C C1C C2C' 123.6(13) . .
N1C C1C C6C 110.8(7) . .
C2C' C1C C6C 116.2(14) . .
N1C C1C C2C 110.8(8) . .
C6C C1C C2C 105.5(9) . .
N1C C1C H1C 110.0(4) . .
C6C C1C H1C 110.0(5) . .
C2C C1C H1C 109.6(8) . .
N1C C1C H1C' 100.8(4) . .
C2C' C1C H1C' 99.2(19) . .
C6C C1C H1C' 100.8(5) . .
C1C C2C C3C 112.3(11) . .
C1C C2C H2C1 108.8(8) . .
C3C C2C H2C1 109.0(8) . .
C1C C2C H2C2 109.3(7) . .
C3C C2C H2C2 109.3(8) . .
H2C1 C2C H2C2 107.9 . .
C4C C3C C2C 111.1(12) . .
C4C C3C H3C1 109.6(10) . .
C2C C3C H3C1 109.3(8) . .
C4C C3C H3C2 109.3(9) . .
C2C C3C H3C2 109.5(8) . .
H3C1 C3C H3C2 108.0 . .
C1C C2C' C3C' 112.3(20) . .
C1C C2C' H2C3 107.7(19) . .
C3C' C2C' H2C3 108.1(15) . .
C1C C2C' H2C4 110.4(16) . .
C3C' C2C' H2C4 110.3(15) . .
H2C3 C2C' H2C4 107.9 . .
C4C C3C' C2C' 108.8(19) . .
C4C C3C' H3C3 110.3(16) . .
C2C' C3C' H3C3 109.1(15) . .
C4C C3C' H3C4 110.0(12) . .
C2C' C3C' H3C4 110.1(14) . .
H3C3 C3C' H3C4 108.5 . .
C5C C4C C3C 116.2(10) . .
C5C C4C C3C' 97.2(15) . .
C5C C4C H4C1 108.3(6) . .
C3C C4C H4C1 108.1(8) . .
C5C C4C H4C2 108.1(7) . .
C3C C4C H4C2 108.4(11) . .
H4C1 C4C H4C2 107.4 . .
C4C C5C C6C 110.7(9) . .
C4C C5C H5C1 109.5(6) . .
C6C C5C H5C1 109.6(6) . .
C4C C5C H5C2 109.4(7) . .
C6C C5C H5C2 109.5(5) . .
H5C1 C5C H5C2 108.1 . .
C1C C6C C5C 112.2(8) . .
C1C C6C H6C1 109.2(5) . .
C5C C6C H6C1 109.2(5) . .
C1C C6C H6C2 109.2(5) . .
C5C C6C H6C2 109.1(5) . .
H6C1 C6C H6C2 107.9 . .
C5D O1D C2D 105.3(13) . .
C5D O1D Rb 123.8(10) . .
C2D O1D Rb 130.9(10) . .
O1D C2D C3D 106.1(14) . .
O1D C2D H2D1 110.3(12) . .
C3D C2D H2D1 110.1(17) . .
O1D C2D H2D2 110.8(15) . .
C3D C2D H2D2 111.0(20) . .
H2D1 C2D H2D2 108.7 . .
C4D C3D C2D 101.1(15) . .
C4D C3D H3D1 111.1(13) . .
C2D C3D H3D1 111.2(15) . .
C4D C3D H3D2 111.9(16) . .
C2D C3D H3D2 112.1(21) . .
H3D1 C3D H3D2 109.3 . .
C3D C4D C5D 95.3(13) . .
C3D C4D H4D1 112.6(11) . .
C5D C4D H4D1 112.7(10) . .
C3D C4D H4D2 113.0(16) . .
C5D C4D H4D2 112.5(13) . .
H4D1 C4D H4D2 110.2 . .
O1D C5D C4D 102.2(14) . .
O1D C5D H5D1 111.5(12) . .
C4D C5D H5D1 111.6(12) . .
O1D C5D H5D2 111.1(15) . .
C4D C5D H5D2 111.1(13) . .
H5D1 C5D H5D2 109.2 . .
C5D' O1D' C2D' 106.0(14) . .
C5D' O1D' Rb 112.6(11) . .
C2D' O1D' Rb 141.1(10) . .
O1D' C2D' C3D' 94.2(15) . .
O1D' C2D' H2D3 112.8(15) . .
C3D' C2D' H2D3 112.8(17) . .
O1D' C2D' H2D4 113.0(11) . .
C3D' C2D' H2D4 112.9(14) . .
H2D3 C2D' H2D4 110.3 . .
C4D' C3D' C2D' 95.2(14) . .
C4D' C3D' H3D3 112.6(14) . .
C2D' C3D' H3D3 112.5(17) . .
C4D' C3D' H3D4 112.8(11) . .
C2D' C3D' H3D4 112.9(12) . .
H3D3 C3D' H3D4 110.2 . .
C3D' C4D' C5D' 100.0(12) . .
C3D' C4D' H4D3 111.6(21) . .
C5D' C4D' H4D3 112.5(26) . .
C3D' C4D' H4D4 111.9(23) . .
C5D' C4D' H4D4 111.3(23) . .
H4D3 C4D' H4D4 109.3(22) . .
O1D' C5D' C4D' 107.6(14) . .
O1D' C5D' H5D3 111.1(16) . .
C4D' C5D' H5D3 110.9(14) . .
O1D' C5D' H5D4 109.3(15) . .
C4D' C5D' H5D4 109.5(14) . .
H5D3 C5D' H5D4 108.5 . .

loop_
_geom_bond_atom_site_label_1
_geom_bond_atom_site_label_2
_geom_bond_distance
_geom_bond_site_symmetry_2
Sb1 N1B 2.086(6) 2_655
Sb1 N1B 2.086(6) .
Sb1 N1A 2.224(6) .
Sb1 N1A 2.224(6) 2_655
Sb1 Sb2 3.2319(10) 2_655
Sb1 Sb2 3.2319(10) .
Sb1 Rb 3.930(2) .
Sb2 N1A 1.991(6) .
Sb2 N1B 2.039(6) .
Sb2 N1C 2.088(7) .
Sb2 Rb 3.9454(13) .
Rb N1C 3.019(7) .
Rb N1C 3.019(7) 2_655
Rb O1D' 3.023(8) 2_655
Rb O1D 3.023(8) 2_655
Rb O1D' 3.023(8) .
Rb O1D 3.023(8) .
Rb N1B 3.060(7) .
Rb N1B 3.060(7) 2_655
Rb Sb2 3.9454(13) 2_655
N1A C1A 1.463(9) .
C1A C2A 1.512(10) .
C1A C6A 1.515(11) .
C1A H1A 0.99 .
C2A C3A 1.532(10) .
C2A H2A1 0.98 .
C2A H2A2 0.98 .
C3A C4A 1.509(11) .
C3A H3A1 0.98 .
C3A H3A2 0.98 .
C4A C5A 1.519(12) .
C4A H4A1 0.98 .
C4A H4A2 0.98 .
C5A C6A 1.527(12) .
C5A H5A1 0.98 .
C5A H5A2 0.98 .
C6A H6A1 0.98 .
C6A H6A2 0.98 .
N1B C1B 1.471(9) .
C1B C2B 1.499(10) .
C1B C6B 1.511(11) .
C1B H1B 0.99 .
C2B C3B 1.534(10) .
C2B H2B1 0.98 .
C2B H2B2 0.98 .
C3B C4B 1.518(12) .
C3B H3B1 0.98 .
C3B H3B2 0.98 .
C4B C5B 1.496(13) .
C4B H4B1 0.98 .
C4B H4B2 0.98 .
C5B C6B 1.526(12) .
C5B H5B1 0.98 .
C5B H5B2 0.98 .
C6B H6B1 0.98 .
C6B H6B2 0.98 .
N1C C1C 1.466(10) .
C1C C2C' 1.46(2) .
C1C C6C 1.517(12) .
C1C C2C 1.545(13) .
C1C H1C 0.99 .
C1C H1C' 0.99 .
C2C C3C 1.56(2) .
C2C H2C1 0.98 .
C2C H2C2 0.98 .
C3C C4C 1.506(15) .
C3C H3C1 0.98 .
C3C H3C2 0.98 .
C2C' C3C' 1.58(2) .
C2C' H2C3 0.98 .
C2C' H2C4 0.98 .
C3C' C4C 1.55(2) .
C3C' H3C3 0.98 .
C3C' H3C4 0.98 .
C4C C5C 1.492(13) .
C4C H4C1 0.98 .
C4C H4C2 0.98 .
C5C C6C 1.550(13) .
C5C H5C1 0.98 .
C5C H5C2 0.98 .
C6C H6C1 0.98 .
C6C H6C2 0.98 .
O1D C5D 1.41(2) .
O1D C2D 1.44(2) .
C2D C3D 1.53(2) .
C2D H2D1 0.98 .
C2D H2D2 0.98 .
C3D C4D 1.44(2) .
C3D H3D1 0.98 .
C3D H3D2 0.98 .
C4D C5D 1.59(2) .
C4D H4D1 0.98 .
C4D H4D2 0.98 .
C5D H5D1 0.98 .
C5D H5D2 0.98 .
O1D' C5D' 1.35(2) .
O1D' C2D' 1.45(2) .
C2D' C3D' 1.62(2) .
C2D' H2D3 0.98 .
C2D' H2D4 0.98 .
C3D' C4D' 1.46(2) .
C3D' H3D3 0.98 .
C3D' H3D4 0.98 .
C4D' C5D' 1.54(2) .
C4D' H4D3 0.98(4) .
C4D' H4D4 0.98(3) .
C5D' H5D3 0.98 .
C5D' H5D4 0.98 .
